data_4102749
loop_
_publ_author_name
'Donald J. Knobloch'
'Emil Lobkovsky'
'Paul J. Chirik'

_publ_section_title
;
 Carbon Monoxide-Induced Dinitrogen Cleavage with Group 4 Metallocenes:
 Reaction Scope and Coupling to N-H Bond Formation and CO Deoxygenation
;
_journal_name_full 'Journal of the American Chemical Society'
_journal_page_first 10553
_journal_page_last 10564
_journal_paper_doi 10.1021/ja104025v
_journal_volume 132
_journal_year 2010
_chemical_formula_moiety '2(C41 H62 Hf2 N2 O Si2), C7 H7'
_chemical_formula_sum 'C89 H131 Hf4 N4 O2 Si4'
_chemical_formula_weight 2115.30
_chemical_name_systematic
; 
 ? 
;
_space_group_IT_number 2
_symmetry_cell_setting triclinic
_symmetry_space_group_name_Hall '-P 1'
_symmetry_space_group_name_H-M 'P -1'
_atom_sites_solution_hydrogens mixed
_atom_sites_solution_primary direct
_atom_sites_solution_secondary difmap
_audit_creation_method SHELXL-97
_cell_angle_alpha 66.975(2)
_cell_angle_beta 79.535(2)
_cell_angle_gamma 68.141(2)
_cell_formula_units_Z 1
_cell_length_a 10.9609(6)
_cell_length_b 13.9203(7)
_cell_length_c 16.4943(9)
_cell_measurement_reflns_used 9973
_cell_measurement_temperature 173(2)
_cell_measurement_theta_max 28.20
_cell_measurement_theta_min 2.36
_cell_volume 2147.8(2)
_computing_cell_refinement 'Bruker SAINT+'
_computing_data_collection 'Bruker APEX2'
_computing_data_reduction 'Bruker SAINT+'
_computing_molecular_graphics 'Bruker SHELXTL'
_computing_publication_material 'Bruker SHELXTL'
_computing_structure_refinement 'SHELXL-97 (Sheldrick, 1997)'
_computing_structure_solution 'SHELXS-97 (Sheldrick, 1990)'
_diffrn_ambient_temperature 173(2)
_diffrn_measured_fraction_theta_full 0.975
_diffrn_measured_fraction_theta_max 0.975
_diffrn_measurement_device_type 'Bruker X8 APEX II diffractometer'
_diffrn_measurement_method 'phi and omega scans'
_diffrn_radiation_monochromator graphite
_diffrn_radiation_source 'fine-focus sealed tube'
_diffrn_radiation_type MoK\a
_diffrn_radiation_wavelength 0.71073
_diffrn_reflns_av_R_equivalents 0.0451
_diffrn_reflns_av_sigmaI/netI 0.0557
_diffrn_reflns_limit_h_max 13
_diffrn_reflns_limit_h_min -14
_diffrn_reflns_limit_k_max 14
_diffrn_reflns_limit_k_min -18
_diffrn_reflns_limit_l_max 22
_diffrn_reflns_limit_l_min -22
_diffrn_reflns_number 36239
_diffrn_reflns_theta_full 28.46
_diffrn_reflns_theta_max 28.46
_diffrn_reflns_theta_min 1.69
_diffrn_standards_number 0
_exptl_absorpt_coefficient_mu 4.921
_exptl_absorpt_correction_T_max 0.9080
_exptl_absorpt_correction_T_min 0.6389
_exptl_absorpt_correction_type multi-scan
_exptl_absorpt_process_details SADABS
_exptl_crystal_colour colourless
_exptl_crystal_density_diffrn 1.635
_exptl_crystal_density_method 'not measured'
_exptl_crystal_description plate
_exptl_crystal_F_000 1053
_exptl_crystal_size_max 0.10
_exptl_crystal_size_mid 0.05
_exptl_crystal_size_min 0.02
_refine_diff_density_max 1.676
_refine_diff_density_min -1.034
_refine_diff_density_rms 0.142
_refine_ls_extinction_method none
_refine_ls_goodness_of_fit_ref 1.013
_refine_ls_hydrogen_treatment mixed
_refine_ls_matrix_type full
_refine_ls_number_parameters 529
_refine_ls_number_reflns 10582
_refine_ls_number_restraints 1
_refine_ls_restrained_S_all 1.013
_refine_ls_R_factor_all 0.0562
_refine_ls_R_factor_gt 0.0296
_refine_ls_shift/su_max 0.031
_refine_ls_shift/su_mean 0.001
_refine_ls_structure_factor_coef Fsqd
_refine_ls_weighting_details 'calc w=1/[\s^2^(Fo^2^)+(0.0166P)^2^+1.2183P] where P=(Fo^2^+2Fc^2^)/3'
_refine_ls_weighting_scheme calc
_refine_ls_wR_factor_gt 0.0502
_refine_ls_wR_factor_ref 0.0566
_reflns_number_gt 7762
_reflns_number_total 10582
_reflns_threshold_expression >2sigma(I)
_cod_data_source_file ja104025v_si_001_4.cif
_cod_data_source_block djk24
_cod_database_code 4102749

loop_
_symmetry_equiv_pos_as_xyz
'x, y, z'
'-x, -y, -z'

loop_
_atom_site_label
_atom_site_type_symbol
_atom_site_fract_x
_atom_site_fract_y
_atom_site_fract_z
_atom_site_U_iso_or_equiv
_atom_site_adp_type
_atom_site_occupancy
_atom_site_symmetry_multiplicity
_atom_site_calc_flag
_atom_site_refinement_flags
_atom_site_disorder_assembly
_atom_site_disorder_group
Hf1 Hf 0.238537(16) 0.251192(13) 0.217897(11) 0.01861(5) Uani 1 1 d . . .
Hf2 Hf 0.236101(15) -0.038819(13) 0.210481(11) 0.01831(5) Uani 1 1 d . . .
Si1 Si 0.42993(12) 0.31070(10) 0.31000(8) 0.0285(3) Uani 1 1 d . . .
Si2 Si 0.24914(11) -0.12245(9) 0.04491(8) 0.0241(3) Uani 1 1 d . . .
O1 O 0.247(3) -0.190(4) 0.4944(17) 0.035(10) Uani 0.25(6) 1 d P A 1
O1' O 0.2448(14) -0.244(3) 0.4985(6) 0.101(8) Uani 0.75(6) 1 d P A 2
N1 N 0.2208(3) 0.1079(3) 0.2195(2) 0.0253(8) Uani 1 1 d D . .
H1N H 0.144(2) 0.122(4) 0.242(3) 0.038(13) Uiso 1 1 d D . .
N2 N 0.2351(3) -0.1345(3) 0.3469(3) 0.0299(8) Uani 1 1 d . A .
C1 C 0.3789(4) -0.1209(3) 0.1025(3) 0.0230(9) Uani 1 1 d . . .
C1S C 0.1908(12) 0.5874(10) 0.4797(7) 0.064(3) Uani 0.50 1 d P . .
H1SA H 0.2772 0.5320 0.4773 0.096 Uiso 0.50 1 calc PR . .
H1SB H 0.1857 0.6118 0.5288 0.096 Uiso 0.50 1 calc PR . .
H1SC H 0.1782 0.6511 0.4242 0.096 Uiso 0.50 1 calc PR . .
C2 C 0.4084(4) -0.0264(3) 0.0947(3) 0.0224(9) Uani 1 1 d . . .
H2 H 0.392(4) 0.040(3) 0.046(3) 0.022(11) Uiso 1 1 d . . .
C2S C 0.0990(8) 0.5440(6) 0.4911(3) 0.0677(19) Uani 1 1 d . . .
C3 C 0.4746(4) -0.0502(4) 0.1684(3) 0.0239(9) Uani 1 1 d . . .
H3 H 0.504(4) -0.005(3) 0.176(2) 0.017(10) Uiso 1 1 d . . .
C3S C -0.0339(9) 0.6070(5) 0.4965(4) 0.075(2) Uani 1 1 d . . .
H3SA H -0.0574 0.6812 0.4935 0.090 Uiso 1 1 calc R . .
C4 C 0.4894(4) -0.1598(3) 0.2248(3) 0.0219(9) Uani 1 1 d . . .
C4S C -0.1297(8) 0.5627(6) 0.5061(4) 0.074(2) Uani 1 1 d . . .
H4SA H -0.2193 0.6060 0.5109 0.089 Uiso 1 1 calc R . .
C5 C 0.4269(4) -0.2008(4) 0.1848(3) 0.0252(10) Uani 1 1 d . . .
H5 H 0.421(3) -0.269(3) 0.210(2) 0.012(10) Uiso 1 1 d . . .
C6 C 0.1097(4) -0.0624(3) 0.1141(3) 0.0209(9) Uani 1 1 d . . .
C7 C 0.0708(4) -0.1196(3) 0.2007(3) 0.0218(9) Uani 1 1 d . . .
C8 C -0.0061(4) -0.0413(3) 0.2408(3) 0.0233(9) Uani 1 1 d . . .
C9 C -0.0147(4) 0.0650(3) 0.1799(3) 0.0232(9) Uani 1 1 d . . .
C10 C 0.0599(4) 0.0531(3) 0.1024(3) 0.0214(9) Uani 1 1 d . . .
C11 C 0.2650(4) 0.2920(3) 0.3448(3) 0.0220(9) Uani 1 1 d . . .
C12 C 0.2421(4) 0.1882(3) 0.3816(3) 0.0243(9) Uani 1 1 d . . .
C13 C 0.1106(4) 0.2053(3) 0.3689(3) 0.0251(9) Uani 1 1 d . . .
C14 C 0.0493(4) 0.3197(3) 0.3219(3) 0.0231(9) Uani 1 1 d . . .
C15 C 0.1445(4) 0.3730(3) 0.3068(3) 0.0243(9) Uani 1 1 d . . .
C16 C 0.4362(4) 0.3083(3) 0.1977(3) 0.0233(9) Uani 1 1 d . . .
C17 C 0.4715(4) 0.2115(3) 0.1759(3) 0.0229(9) Uani 1 1 d . . .
H17 H 0.532(3) 0.145(3) 0.208(2) 0.014(10) Uiso 1 1 d . . .
C18 C 0.4148(4) 0.2382(3) 0.0970(3) 0.0236(9) Uani 1 1 d . . .
H18 H 0.427(3) 0.194(3) 0.066(2) 0.009(9) Uiso 1 1 d . . .
C19 C 0.3416(4) 0.3519(3) 0.0672(3) 0.0209(9) Uani 1 1 d . . .
C20 C 0.3532(4) 0.3928(3) 0.1296(3) 0.0219(9) Uani 1 1 d . . .
H20 H 0.315(4) 0.463(3) 0.133(2) 0.019(10) Uiso 1 1 d . . .
C21 C 0.0932(4) -0.2424(3) 0.2444(3) 0.0314(10) Uani 1 1 d . . .
H21A H 0.0478 -0.2648 0.2126 0.047 Uiso 1 1 calc R . .
H21B H 0.0587 -0.2584 0.3056 0.047 Uiso 1 1 calc R . .
H21C H 0.1877 -0.2835 0.2434 0.047 Uiso 1 1 calc R . .
C22 C -0.0768(4) -0.0669(4) 0.3292(3) 0.0333(11) Uani 1 1 d . . .
H22A H -0.1015 -0.0040 0.3489 0.050 Uiso 1 1 calc R . .
H22B H -0.0190 -0.1328 0.3718 0.050 Uiso 1 1 calc R . .
H22C H -0.1562 -0.0809 0.3248 0.050 Uiso 1 1 calc R . .
C23 C -0.0964(4) 0.1730(3) 0.1906(3) 0.0303(10) Uani 1 1 d . . .
H23A H -0.1724 0.2082 0.1533 0.045 Uiso 1 1 calc R . .
H23B H -0.0432 0.2216 0.1732 0.045 Uiso 1 1 calc R . .
H23C H -0.1269 0.1599 0.2524 0.045 Uiso 1 1 calc R . .
C24 C 0.0693(4) 0.1474(3) 0.0206(3) 0.0283(10) Uani 1 1 d . . .
H24A H 0.0298 0.1463 -0.0276 0.042 Uiso 1 1 calc R . .
H24B H 0.1620 0.1407 0.0050 0.042 Uiso 1 1 calc R . .
H24C H 0.0224 0.2173 0.0307 0.042 Uiso 1 1 calc R . .
C25 C 0.5771(4) -0.2260(3) 0.3035(3) 0.0280(10) Uani 1 1 d . . .
C26 C 0.7206(4) -0.2562(4) 0.2663(3) 0.0458(13) Uani 1 1 d . . .
H26A H 0.7414 -0.1883 0.2323 0.069 Uiso 1 1 calc R . .
H26B H 0.7311 -0.2979 0.2280 0.069 Uiso 1 1 calc R . .
H26C H 0.7803 -0.3015 0.3151 0.069 Uiso 1 1 calc R . .
C27 C 0.5634(4) -0.1575(4) 0.3601(3) 0.0361(11) Uani 1 1 d . . .
H27A H 0.5851 -0.0906 0.3237 0.054 Uiso 1 1 calc R . .
H27B H 0.6236 -0.2015 0.4087 0.054 Uiso 1 1 calc R . .
H27C H 0.4727 -0.1367 0.3840 0.054 Uiso 1 1 calc R . .
C28 C 0.5491(5) -0.3328(4) 0.3598(3) 0.0455(13) Uani 1 1 d . . .
H28A H 0.6020 -0.3703 0.4123 0.068 Uiso 1 1 calc R . .
H28B H 0.5719 -0.3813 0.3255 0.068 Uiso 1 1 calc R . .
H28C H 0.4555 -0.3155 0.3779 0.068 Uiso 1 1 calc R . .
C29 C 0.3338(4) 0.0778(3) 0.4339(3) 0.0347(11) Uani 1 1 d . . .
H29A H 0.3390 0.0760 0.4932 0.052 Uiso 1 1 calc R . .
H29B H 0.4215 0.0658 0.4046 0.052 Uiso 1 1 calc R . .
H29C H 0.3009 0.0194 0.4381 0.052 Uiso 1 1 calc R . .
C30 C 0.0436(4) 0.1203(3) 0.4068(3) 0.0322(11) Uani 1 1 d . . .
H30A H 0.0897 0.0589 0.3854 0.048 Uiso 1 1 calc R . .
H30B H -0.0477 0.1538 0.3886 0.048 Uiso 1 1 calc R . .
H30C H 0.0447 0.0924 0.4713 0.048 Uiso 1 1 calc R . .
C31 C -0.0927(4) 0.3771(4) 0.3003(3) 0.0333(11) Uani 1 1 d . . .
H31A H -0.1301 0.3238 0.2990 0.050 Uiso 1 1 calc R . .
H31B H -0.1004 0.4365 0.2425 0.050 Uiso 1 1 calc R . .
H31C H -0.1406 0.4087 0.3453 0.050 Uiso 1 1 calc R . .
C32 C 0.1098(4) 0.4968(3) 0.2652(3) 0.0309(10) Uani 1 1 d . . .
H32A H 0.0658 0.5233 0.2101 0.046 Uiso 1 1 calc R . .
H32B H 0.1903 0.5161 0.2528 0.046 Uiso 1 1 calc R . .
H32C H 0.0508 0.5315 0.3057 0.046 Uiso 1 1 calc R . .
C33 C 0.2749(4) 0.4214(3) -0.0201(3) 0.0236(9) Uani 1 1 d . . .
C34 C 0.1667(4) 0.5266(3) -0.0152(3) 0.0327(10) Uani 1 1 d . . .
H34A H 0.1209 0.5665 -0.0708 0.049 Uiso 1 1 calc R . .
H34B H 0.2056 0.5738 -0.0053 0.049 Uiso 1 1 calc R . .
H34C H 0.1038 0.5072 0.0335 0.049 Uiso 1 1 calc R . .
C35 C 0.3794(4) 0.4536(4) -0.0905(3) 0.0458(13) Uani 1 1 d . . .
H35A H 0.4472 0.3865 -0.0963 0.069 Uiso 1 1 calc R . .
H35B H 0.4197 0.4943 -0.0730 0.069 Uiso 1 1 calc R . .
H35C H 0.3380 0.5005 -0.1471 0.069 Uiso 1 1 calc R . .
C36 C 0.2154(5) 0.3567(4) -0.0477(3) 0.0378(11) Uani 1 1 d . . .
H36A H 0.1513 0.3327 -0.0019 0.057 Uiso 1 1 calc R . .
H36B H 0.2852 0.2918 -0.0555 0.057 Uiso 1 1 calc R . .
H36C H 0.1714 0.4040 -0.1033 0.057 Uiso 1 1 calc R . .
C37 C 0.2436(4) -0.0323(4) -0.0731(3) 0.0338(11) Uani 1 1 d . . .
H37A H 0.3005 -0.0758 -0.1086 0.051 Uiso 1 1 calc R . .
H37B H 0.2744 0.0286 -0.0809 0.051 Uiso 1 1 calc R . .
H37C H 0.1531 -0.0021 -0.0922 0.051 Uiso 1 1 calc R . .
C38 C 0.2711(4) -0.2657(4) 0.0547(3) 0.0375(12) Uani 1 1 d . . .
H38A H 0.1887 -0.2679 0.0415 0.056 Uiso 1 1 calc R . .
H38B H 0.2950 -0.3165 0.1148 0.056 Uiso 1 1 calc R . .
H38C H 0.3411 -0.2880 0.0128 0.056 Uiso 1 1 calc R . .
C39 C 0.4375(5) 0.4432(4) 0.3091(3) 0.0475(14) Uani 1 1 d . . .
H39A H 0.3972 0.4545 0.3643 0.071 Uiso 1 1 calc R . .
H39B H 0.3896 0.5050 0.2592 0.071 Uiso 1 1 calc R . .
H39C H 0.5295 0.4396 0.3035 0.071 Uiso 1 1 calc R . .
C40 C 0.5689(5) 0.1961(4) 0.3734(3) 0.0493(14) Uani 1 1 d . . .
H40A H 0.5843 0.1298 0.3600 0.074 Uiso 1 1 calc R . .
H40B H 0.5478 0.1805 0.4366 0.074 Uiso 1 1 calc R . .
H40C H 0.6483 0.2174 0.3572 0.074 Uiso 1 1 calc R . .
C41 C 0.2413(5) -0.1807(5) 0.4193(4) 0.0498(14) Uani 1 1 d . . .
H1M H 0.094(3) 0.353(3) 0.149(2) 0.019(10) Uiso 1 1 d . . .

loop_
_atom_site_aniso_label
_atom_site_aniso_U_11
_atom_site_aniso_U_22
_atom_site_aniso_U_33
_atom_site_aniso_U_23
_atom_site_aniso_U_13
_atom_site_aniso_U_12
Hf1 0.02295(10) 0.01488(9) 0.01873(10) -0.00628(7) 0.00010(7) -0.00718(7)
Hf2 0.01832(9) 0.01564(9) 0.02306(10) -0.00845(8) -0.00091(7) -0.00621(7)
Si1 0.0336(7) 0.0318(7) 0.0256(7) -0.0109(6) -0.0032(5) -0.0150(6)
Si2 0.0202(6) 0.0258(6) 0.0322(7) -0.0175(6) -0.0023(5) -0.0057(5)
O1 0.054(12) 0.051(17) 0.010(10) 0.003(9) -0.005(7) -0.042(11)
O1' 0.092(6) 0.113(17) 0.042(4) 0.015(6) 0.003(4) -0.019(7)
N1 0.0212(19) 0.0221(18) 0.038(2) -0.0193(17) 0.0095(17) -0.0094(16)
N2 0.030(2) 0.027(2) 0.029(2) -0.0047(18) -0.0014(17) -0.0106(17)
C1 0.017(2) 0.026(2) 0.032(2) -0.019(2) -0.0005(18) -0.0037(18)
C1S 0.082(9) 0.063(8) 0.047(8) -0.010(6) -0.008(7) -0.033(7)
C2 0.018(2) 0.022(2) 0.028(2) -0.009(2) 0.0011(18) -0.0080(18)
C2S 0.114(6) 0.062(4) 0.015(3) -0.006(3) -0.008(3) -0.021(4)
C3 0.016(2) 0.028(2) 0.036(3) -0.020(2) -0.0010(18) -0.0075(18)
C3S 0.131(7) 0.042(4) 0.031(3) -0.012(3) -0.013(4) -0.003(5)
C4 0.016(2) 0.017(2) 0.030(2) -0.0116(19) -0.0014(17) 0.0004(16)
C4S 0.112(6) 0.053(4) 0.032(3) -0.021(3) -0.011(4) 0.010(4)
C5 0.022(2) 0.019(2) 0.036(3) -0.013(2) -0.0069(19) -0.0027(18)
C6 0.019(2) 0.019(2) 0.029(2) -0.0089(18) -0.0051(17) -0.0081(17)
C7 0.020(2) 0.020(2) 0.029(2) -0.0074(18) -0.0013(17) -0.0113(17)
C8 0.023(2) 0.027(2) 0.026(2) -0.0126(19) 0.0006(18) -0.0116(18)
C9 0.018(2) 0.020(2) 0.032(2) -0.0094(19) -0.0044(18) -0.0053(17)
C10 0.017(2) 0.019(2) 0.033(2) -0.0131(19) 0.0000(17) -0.0080(17)
C11 0.032(2) 0.016(2) 0.019(2) -0.0090(17) 0.0006(18) -0.0071(18)
C12 0.034(2) 0.016(2) 0.018(2) -0.0040(17) -0.0020(18) -0.0051(19)
C13 0.035(2) 0.023(2) 0.022(2) -0.0122(19) 0.0080(19) -0.014(2)
C14 0.028(2) 0.025(2) 0.019(2) -0.0132(18) 0.0044(18) -0.0087(19)
C15 0.034(2) 0.017(2) 0.023(2) -0.0100(18) 0.0016(19) -0.0073(19)
C16 0.023(2) 0.027(2) 0.027(2) -0.0113(19) 0.0034(18) -0.0156(19)
C17 0.022(2) 0.020(2) 0.027(2) -0.0067(19) -0.0011(18) -0.0090(19)
C18 0.027(2) 0.022(2) 0.026(2) -0.014(2) 0.0055(19) -0.0086(19)
C19 0.021(2) 0.022(2) 0.021(2) -0.0076(18) 0.0030(17) -0.0102(18)
C20 0.024(2) 0.019(2) 0.024(2) -0.0075(19) 0.0018(18) -0.0102(18)
C21 0.034(3) 0.020(2) 0.042(3) -0.010(2) -0.003(2) -0.012(2)
C22 0.032(2) 0.036(3) 0.036(3) -0.015(2) 0.005(2) -0.016(2)
C23 0.025(2) 0.027(2) 0.038(3) -0.017(2) -0.003(2) -0.0004(19)
C24 0.027(2) 0.020(2) 0.038(3) -0.007(2) -0.006(2) -0.0082(19)
C25 0.023(2) 0.028(2) 0.033(3) -0.014(2) -0.0102(19) -0.0013(19)
C26 0.032(3) 0.050(3) 0.042(3) -0.015(3) -0.018(2) 0.006(2)
C27 0.042(3) 0.040(3) 0.030(3) -0.016(2) -0.009(2) -0.011(2)
C28 0.050(3) 0.029(3) 0.050(3) -0.005(2) -0.023(3) -0.005(2)
C29 0.047(3) 0.023(2) 0.030(3) -0.007(2) -0.007(2) -0.008(2)
C30 0.047(3) 0.029(2) 0.025(2) -0.009(2) 0.009(2) -0.022(2)
C31 0.029(2) 0.030(2) 0.039(3) -0.014(2) 0.001(2) -0.006(2)
C32 0.044(3) 0.020(2) 0.027(2) -0.0072(19) -0.004(2) -0.008(2)
C33 0.023(2) 0.024(2) 0.021(2) -0.0050(18) -0.0008(17) -0.0088(18)
C34 0.040(3) 0.022(2) 0.031(3) -0.004(2) -0.007(2) -0.008(2)
C35 0.035(3) 0.050(3) 0.034(3) 0.002(2) -0.004(2) -0.012(2)
C36 0.046(3) 0.033(3) 0.039(3) -0.016(2) -0.011(2) -0.011(2)
C37 0.023(2) 0.047(3) 0.035(3) -0.021(2) 0.002(2) -0.011(2)
C38 0.024(2) 0.037(3) 0.061(3) -0.034(3) -0.007(2) 0.000(2)
C39 0.056(3) 0.052(3) 0.059(4) -0.033(3) 0.010(3) -0.037(3)
C40 0.037(3) 0.064(4) 0.037(3) -0.007(3) -0.008(2) -0.014(3)
C41 0.030(3) 0.068(4) 0.034(3) -0.009(3) -0.003(2) -0.006(3)

loop_
_atom_type_symbol
_atom_type_description
_atom_type_scat_dispersion_real
_atom_type_scat_dispersion_imag
_atom_type_scat_source
C C 0.0033 0.0016 'International Tables Vol C Tables 4.2.6.8 and 6.1.1.4'
H H 0.0000 0.0000 'International Tables Vol C Tables 4.2.6.8 and 6.1.1.4'
N N 0.0061 0.0033 'International Tables Vol C Tables 4.2.6.8 and 6.1.1.4'
O O 0.0106 0.0060 'International Tables Vol C Tables 4.2.6.8 and 6.1.1.4'
Si Si 0.0817 0.0704 'International Tables Vol C Tables 4.2.6.8 and 6.1.1.4'
Hf Hf -0.5830 6.1852 'International Tables Vol C Tables 4.2.6.8 and 6.1.1.4'

loop_
_geom_angle_atom_site_label_1
_geom_angle_atom_site_label_2
_geom_angle_atom_site_label_3
_geom_angle
_geom_angle_site_symmetry_1
_geom_angle_site_symmetry_3
H1M Hf1 N1 98.1(10) . .
H1M Hf1 C17 128.3(10) . .
N1 Hf1 C17 97.98(13) . .
H1M Hf1 C11 115.1(10) . .
N1 Hf1 C11 127.46(13) . .
C17 Hf1 C11 92.05(13) . .
H1M Hf1 C15 81.6(10) . .
N1 Hf1 C15 135.86(13) . .
C17 Hf1 C15 116.82(13) . .
C11 Hf1 C15 33.62(13) . .
H1M Hf1 C12 125.6(10) . .
N1 Hf1 C12 94.07(13) . .
C17 Hf1 C12 101.65(14) . .
C11 Hf1 C12 33.55(12) . .
C15 Hf1 C12 54.68(13) . .
H1M Hf1 C16 117.1(10) . .
N1 Hf1 C16 131.07(13) . .
C17 Hf1 C16 33.58(13) . .
C11 Hf1 C16 67.96(13) . .
C15 Hf1 C16 84.82(13) . .
C12 Hf1 C16 91.77(13) . .
H1M Hf1 C18 99.4(10) . .
N1 Hf1 C18 88.39(13) . .
C17 Hf1 C18 32.79(13) . .
C11 Hf1 C18 121.98(13) . .
C15 Hf1 C18 135.48(13) . .
C12 Hf1 C18 133.82(14) . .
C16 Hf1 C18 54.82(13) . .
H1M Hf1 C20 84.8(10) . .
N1 Hf1 C20 140.61(13) . .
C17 Hf1 C20 53.52(13) . .
C11 Hf1 C20 84.49(13) . .
C15 Hf1 C20 83.51(13) . .
C12 Hf1 C20 116.15(13) . .
C16 Hf1 C20 32.60(13) . .
C18 Hf1 C20 52.64(13) . .
H1M Hf1 C14 72.0(10) . .
N1 Hf1 C14 105.01(12) . .
C17 Hf1 C14 146.77(13) . .
C11 Hf1 C14 54.89(13) . .
C15 Hf1 C14 32.67(12) . .
C12 Hf1 C14 53.65(13) . .
C16 Hf1 C14 117.14(12) . .
C18 Hf1 C14 164.82(13) . .
C20 Hf1 C14 113.08(13) . .
H1M Hf1 C13 97.5(10) . .
N1 Hf1 C13 82.97(12) . .
C17 Hf1 C13 133.02(14) . .
C11 Hf1 C13 54.54(12) . .
C15 Hf1 C13 53.70(12) . .
C12 Hf1 C13 32.14(13) . .
C16 Hf1 C13 121.45(13) . .
C18 Hf1 C13 161.89(13) . .
C20 Hf1 C13 135.88(12) . .
C14 Hf1 C13 31.84(12) . .
H1M Hf1 C19 75.0(10) . .
N1 Hf1 C19 111.42(13) . .
C17 Hf1 C19 53.42(13) . .
C11 Hf1 C19 115.69(12) . .
C15 Hf1 C19 111.02(12) . .
C12 Hf1 C19 145.40(13) . .
C16 Hf1 C19 53.93(13) . .
C18 Hf1 C19 31.71(12) . .
C20 Hf1 C19 31.36(12) . .
C14 Hf1 C19 133.46(12) . .
C13 Hf1 C19 164.35(12) . .
N1 Hf2 N2 98.72(14) . .
N1 Hf2 C2 92.62(13) . .
N2 Hf2 C2 133.69(14) . .
N1 Hf2 C6 126.16(13) . .
N2 Hf2 C6 118.01(13) . .
C2 Hf2 C6 88.91(13) . .
N1 Hf2 C10 92.51(13) . .
N2 Hf2 C10 131.24(13) . .
C2 Hf2 C10 92.53(13) . .
C6 Hf2 C10 33.71(12) . .
N1 Hf2 C1 126.00(13) . .
N2 Hf2 C1 120.95(14) . .
C2 Hf2 C1 33.60(13) . .
C6 Hf2 C1 67.27(12) . .
C10 Hf2 C1 87.41(13) . .
N1 Hf2 C7 133.71(13) . .
N2 Hf2 C7 85.57(13) . .
C2 Hf2 C7 117.34(13) . .
C6 Hf2 C7 32.90(12) . .
C10 Hf2 C7 54.41(12) . .
C1 Hf2 C7 87.71(12) . .
N1 Hf2 C3 82.72(13) . .
N2 Hf2 C3 104.89(14) . .
C2 Hf2 C3 32.40(13) . .
C6 Hf2 C3 119.53(13) . .
C10 Hf2 C3 123.61(13) . .
C1 Hf2 C3 54.32(13) . .
C7 Hf2 C3 140.88(13) . .
N1 Hf2 C5 134.68(13) . .
N2 Hf2 C5 89.03(14) . .
C2 Hf2 C5 53.51(14) . .
C6 Hf2 C5 86.56(12) . .
C10 Hf2 C5 115.36(13) . .
C1 Hf2 C5 32.53(13) . .
C7 Hf2 C5 91.20(13) . .
C3 Hf2 C5 52.31(13) . .
N1 Hf2 C8 103.54(12) . .
N2 Hf2 C8 78.14(13) . .
C2 Hf2 C8 141.91(13) . .
C6 Hf2 C8 53.69(12) . .
C10 Hf2 C8 53.10(12) . .
C1 Hf2 C8 118.37(12) . .
C7 Hf2 C8 31.99(12) . .
C3 Hf2 C8 172.68(12) . .
C5 Hf2 C8 121.72(13) . .
N1 Hf2 C9 81.65(13) . .
N2 Hf2 C9 103.08(13) . .
C2 Hf2 C9 123.00(14) . .
C6 Hf2 C9 53.94(12) . .
C10 Hf2 C9 32.14(12) . .
C1 Hf2 C9 118.21(13) . .
C7 Hf2 C9 52.82(12) . .
C3 Hf2 C9 149.65(13) . .
C5 Hf2 C9 139.97(12) . .
C8 Hf2 C9 31.10(12) . .
N1 Hf2 C4 105.95(13) . .
N2 Hf2 C4 80.77(13) . .
C2 Hf2 C4 52.97(13) . .
C6 Hf2 C4 117.08(12) . .
C10 Hf2 C4 140.59(12) . .
C1 Hf2 C4 53.51(12) . .
C7 Hf2 C4 120.16(12) . .
C3 Hf2 C4 31.32(13) . .
C5 Hf2 C4 31.23(12) . .
C8 Hf2 C4 145.87(12) . .
C9 Hf2 C4 171.02(12) . .
C40 Si1 C16 110.4(2) . .
C40 Si1 C39 107.8(2) . .
C16 Si1 C39 112.8(2) . .
C40 Si1 C11 114.9(2) . .
C16 Si1 C11 96.08(17) . .
C39 Si1 C11 114.5(2) . .
C37 Si2 C1 112.3(2) . .
C37 Si2 C38 109.7(2) . .
C1 Si2 C38 111.30(19) . .
C37 Si2 C6 113.10(19) . .
C1 Si2 C6 94.80(17) . .
C38 Si2 C6 115.04(19) . .
H1N N1 Hf2 97(3) . .
H1N N1 Hf1 93(3) . .
Hf2 N1 Hf1 169.79(18) . .
C41 N2 Hf2 174.1(4) . .
C5 C1 C2 105.0(3) . .
C5 C1 Si2 124.0(3) . .
C2 C1 Si2 126.6(3) . .
C5 C1 Hf2 76.6(2) . .
C2 C1 Hf2 71.2(2) . .
Si2 C1 Hf2 98.87(16) . .
C3 C2 C1 109.3(4) . .
C3 C2 Hf2 78.1(2) . .
C1 C2 Hf2 75.2(2) . .
C1S C2S C4S 121.1(10) . 2_566
C1S C2S C3S 120.5(9) . .
C4S C2S C3S 118.3(7) 2_566 .
C2 C3 C4 109.0(4) . .
C2 C3 Hf2 69.5(2) . .
C4 C3 Hf2 78.8(2) . .
C4S C3S C2S 120.6(6) . .
C3 C4 C5 106.1(4) . .
C3 C4 C25 126.1(4) . .
C5 C4 C25 126.9(4) . .
C3 C4 Hf2 69.9(2) . .
C5 C4 Hf2 70.6(2) . .
C25 C4 Hf2 132.5(3) . .
C3S C4S C2S 121.2(7) . 2_566
C4 C5 C1 110.6(4) . .
C4 C5 Hf2 78.1(2) . .
C1 C5 Hf2 70.9(2) . .
C7 C6 C10 106.8(3) . .
C7 C6 Si2 126.2(3) . .
C10 C6 Si2 123.2(3) . .
C7 C6 Hf2 75.4(2) . .
C10 C6 Hf2 73.7(2) . .
Si2 C6 Hf2 99.06(15) . .
C6 C7 C8 108.8(3) . .
C6 C7 C21 127.9(4) . .
C8 C7 C21 123.1(4) . .
C6 C7 Hf2 71.7(2) . .
C8 C7 Hf2 78.0(2) . .
C21 C7 Hf2 120.9(3) . .
C9 C8 C7 108.2(3) . .
C9 C8 C22 125.9(4) . .
C7 C8 C22 125.7(4) . .
C9 C8 Hf2 74.4(2) . .
C7 C8 Hf2 70.0(2) . .
C22 C8 Hf2 125.9(3) . .
C8 C9 C10 108.0(3) . .
C8 C9 C23 126.7(4) . .
C10 C9 C23 125.1(4) . .
C8 C9 Hf2 74.5(2) . .
C10 C9 Hf2 68.6(2) . .
C23 C9 Hf2 126.3(3) . .
C9 C10 C6 108.2(3) . .
C9 C10 C24 124.3(3) . .
C6 C10 C24 127.1(4) . .
C9 C10 Hf2 79.3(2) . .
C6 C10 Hf2 72.6(2) . .
C24 C10 Hf2 119.8(3) . .
C12 C11 C15 106.1(3) . .
C12 C11 Si1 125.6(3) . .
C15 C11 Si1 123.7(3) . .
C12 C11 Hf1 74.4(2) . .
C15 C11 Hf1 74.1(2) . .
Si1 C11 Hf1 97.74(16) . .
C13 C12 C11 109.4(3) . .
C13 C12 C29 122.5(4) . .
C11 C12 C29 127.8(4) . .
C13 C12 Hf1 77.8(2) . .
C11 C12 Hf1 72.0(2) . .
C29 C12 Hf1 121.4(3) . .
C12 C13 C14 108.1(3) . .
C12 C13 C30 125.9(4) . .
C14 C13 C30 125.7(4) . .
C12 C13 Hf1 70.0(2) . .
C14 C13 Hf1 73.6(2) . .
C30 C13 Hf1 127.1(3) . .
C13 C14 C15 107.5(4) . .
C13 C14 C31 126.8(4) . .
C15 C14 C31 125.4(4) . .
C13 C14 Hf1 74.6(2) . .
C15 C14 Hf1 70.0(2) . .
C31 C14 Hf1 125.9(3) . .
C14 C15 C11 108.9(3) . .
C14 C15 C32 122.0(4) . .
C11 C15 C32 128.8(4) . .
C14 C15 Hf1 77.3(2) . .
C11 C15 Hf1 72.3(2) . .
C32 C15 Hf1 121.7(3) . .
C20 C16 C17 104.3(4) . .
C20 C16 Si1 124.1(3) . .
C17 C16 Si1 125.7(3) . .
C20 C16 Hf1 75.7(2) . .
C17 C16 Hf1 70.6(2) . .
Si1 C16 Hf1 97.07(16) . .
C18 C17 C16 109.7(4) . .
C18 C17 Hf1 77.2(2) . .
C16 C17 Hf1 75.9(2) . .
C17 C18 C19 108.2(4) . .
C17 C18 Hf1 70.0(2) . .
C19 C18 Hf1 77.9(2) . .
C20 C19 C18 106.6(4) . .
C20 C19 C33 125.5(4) . .
C18 C19 C33 127.5(4) . .
C20 C19 Hf1 71.8(2) . .
C18 C19 Hf1 70.4(2) . .
C33 C19 Hf1 127.8(2) . .
C19 C20 C16 111.1(4) . .
C19 C20 Hf1 76.9(2) . .
C16 C20 Hf1 71.7(2) . .
C4 C25 C28 111.7(3) . .
C4 C25 C27 111.5(3) . .
C28 C25 C27 110.2(4) . .
C4 C25 C26 106.9(3) . .
C28 C25 C26 108.5(4) . .
C27 C25 C26 107.9(4) . .
C36 C33 C19 111.2(3) . .
C36 C33 C34 108.7(3) . .
C19 C33 C34 111.4(3) . .
C36 C33 C35 108.6(4) . .
C19 C33 C35 108.0(3) . .
C34 C33 C35 108.8(4) . .
N2 C41 O1 154(2) . .
N2 C41 O1' 171(2) . .
O1 C41 O1' 34.6(8) . .

loop_
_geom_bond_atom_site_label_1
_geom_bond_atom_site_label_2
_geom_bond_distance
_geom_bond_site_symmetry_2
Hf1 H1M 1.88(3) .
Hf1 N1 2.065(3) .
Hf1 C17 2.431(4) .
Hf1 C11 2.463(4) .
Hf1 C15 2.486(4) .
Hf1 C12 2.494(4) .
Hf1 C16 2.500(4) .
Hf1 C18 2.523(4) .
Hf1 C20 2.553(4) .
Hf1 C14 2.582(4) .
Hf1 C13 2.594(4) .
Hf1 C19 2.618(4) .
Hf2 N1 2.048(3) .
Hf2 N2 2.120(4) .
Hf2 C2 2.433(4) .
Hf2 C6 2.470(4) .
Hf2 C10 2.484(4) .
Hf2 C1 2.485(4) .
Hf2 C7 2.519(4) .
Hf2 C3 2.541(4) .
Hf2 C5 2.559(4) .
Hf2 C8 2.622(4) .
Hf2 C9 2.621(4) .
Hf2 C4 2.654(4) .
Si1 C40 1.850(5) .
Si1 C16 1.854(4) .
Si1 C39 1.872(4) .
Si1 C11 1.876(4) .
Si2 C37 1.855(4) .
Si2 C1 1.859(4) .
Si2 C38 1.861(4) .
Si2 C6 1.870(4) .
O1 C41 1.20(2) .
O1' C41 1.255(14) .
N1 H1N 0.843(18) .
N2 C41 1.114(6) .
C1 C5 1.415(6) .
C1 C2 1.422(5) .
C1S C2S 1.306(12) .
C2 C3 1.392(6) .
C2S C4S 1.378(8) 2_566
C2S C3S 1.401(9) .
C3 C4 1.407(6) .
C3S C4S 1.361(9) .
C4 C5 1.406(5) .
C4 C25 1.522(6) .
C4S C2S 1.378(8) 2_566
C6 C7 1.413(5) .
C6 C10 1.437(5) .
C7 C8 1.420(5) .
C7 C21 1.513(5) .
C8 C9 1.405(6) .
C8 C22 1.498(5) .
C9 C10 1.419(5) .
C9 C23 1.497(5) .
C10 C24 1.490(5) .
C11 C12 1.431(5) .
C11 C15 1.432(5) .
C12 C13 1.412(6) .
C12 C29 1.498(5) .
C13 C14 1.420(6) .
C13 C30 1.494(5) .
C14 C15 1.428(5) .
C14 C31 1.497(5) .
C15 C32 1.505(5) .
C16 C20 1.419(6) .
C16 C17 1.426(5) .
C17 C18 1.401(6) .
C18 C19 1.408(5) .
C19 C20 1.399(5) .
C19 C33 1.520(5) .
C25 C28 1.524(6) .
C25 C27 1.529(6) .
C25 C26 1.545(6) .
C33 C36 1.518(6) .
C33 C34 1.524(5) .
C33 C35 1.533(6) .
